data_7001469
loop_
_publ_author_name
'Luckay, R. C.'
'Sheng, X.'
'Strasser, C. E.'
'Raubenheimer, H. G.'
'Safin, D. A.'
'Babashkina, M. G.'
'Klein, A.'

_publ_section_title
;
 Competitive bulk liquid membrane transport of some metal ions using
 RC(S)NHP(S)(OiPr)2 as ionophores. Unusual supramolecular
 &#x201C;honeycomb&#x201D; aggregate of the polynuclear copper(I)
 complex of H2NC(S)NHP(S)(OiPr)2
;
_journal_issue 24
_journal_name_full 'Dalton Transactions'
_journal_page_first 4646
_journal_page_last 4652
_journal_paper_doi 10.1039/b904114a
_journal_year 2009
_chemical_formula_sum 'C54 H120 Cu6 N12 O16 P6 S12'
_chemical_formula_weight 2145.40
_chemical_name_systematic
;
?
;
_space_group_IT_number 2
_symmetry_space_group_name_Hall '-P 1'
_symmetry_space_group_name_H-M 'P -1'
_atom_sites_solution_hydrogens geom
_atom_sites_solution_primary direct
_atom_sites_solution_secondary difmap
_audit_creation_method SHELXL-97
_cell_angle_alpha 115.492(2)
_cell_angle_beta 95.355(2)
_cell_angle_gamma 111.707(2)
_cell_formula_units_Z 2
_cell_length_a 16.488(2)
_cell_length_b 18.705(2)
_cell_length_c 19.593(3)
_cell_measurement_temperature 100(2)
_cell_volume 4832.4(11)
_computing_structure_refinement 'SHELXL-97 (Sheldrick, 1997)'
_computing_structure_solution 'SHELXS-97 (Sheldrick, 1990)'
_diffrn_ambient_temperature 100(2)
_diffrn_measured_fraction_theta_full 0.997
_diffrn_measured_fraction_theta_max 0.987
_diffrn_radiation_monochromator graphite
_diffrn_radiation_source 'fine-focus sealed tube'
_diffrn_radiation_type MoK\a
_diffrn_radiation_wavelength 0.71073
_diffrn_reflns_av_R_equivalents 0.0497
_diffrn_reflns_av_sigmaI/netI 0.0659
_diffrn_reflns_limit_h_max 20
_diffrn_reflns_limit_h_min -20
_diffrn_reflns_limit_k_max 23
_diffrn_reflns_limit_k_min -23
_diffrn_reflns_limit_l_max 24
_diffrn_reflns_limit_l_min -24
_diffrn_reflns_number 52808
_diffrn_reflns_theta_full 25.00
_diffrn_reflns_theta_max 26.56
_diffrn_reflns_theta_min 1.39
_exptl_absorpt_coefficient_mu 1.712
_exptl_crystal_density_diffrn 1.474
_exptl_crystal_density_method 'not measured'
_exptl_crystal_F_000 2224
_refine_diff_density_max 1.580
_refine_diff_density_min -0.690
_refine_diff_density_rms 0.119
_refine_ls_extinction_method none
_refine_ls_goodness_of_fit_ref 1.121
_refine_ls_hydrogen_treatment mixed
_refine_ls_matrix_type full
_refine_ls_number_parameters 982
_refine_ls_number_reflns 19905
_refine_ls_number_restraints 6
_refine_ls_restrained_S_all 1.121
_refine_ls_R_factor_all 0.0872
_refine_ls_R_factor_gt 0.0648
_refine_ls_shift/su_max 0.001
_refine_ls_shift/su_mean 0.000
_refine_ls_structure_factor_coef Fsqd
_refine_ls_weighting_details 'calc w=1/[\s^2^(Fo^2^)+(0.0535P)^2^+10.7321P] where P=(Fo^2^+2Fc^2^)/3'
_refine_ls_weighting_scheme calc
_refine_ls_wR_factor_gt 0.1333
_refine_ls_wR_factor_ref 0.1418
_reflns_number_gt 15642
_reflns_number_total 19905
_reflns_threshold_expression >2sigma(I)
_cod_data_source_file b904114a.txt
_cod_data_source_block c:\docume~1\winxp\desktop\summer\xsl4cu\xm
_cod_original_cell_volume 4832.5(11)
_cod_database_code 7001469

loop_
_symmetry_equiv_pos_as_xyz
'x, y, z'
'-x, -y, -z'

loop_
_atom_site_label
_atom_site_type_symbol
_atom_site_fract_x
_atom_site_fract_y
_atom_site_fract_z
_atom_site_U_iso_or_equiv
_atom_site_adp_type
_atom_site_occupancy
_atom_site_symmetry_multiplicity
_atom_site_calc_flag
_atom_site_refinement_flags
_atom_site_disorder_assembly
_atom_site_disorder_group
Cu2 Cu -0.03645(4) 0.21720(4) 0.44373(3) 0.01738(14) Uani 1 1 d . . .
Cu6 Cu 0.53371(4) 0.60182(4) 0.94987(3) 0.01784(14) Uani 1 1 d . . .
Cu4 Cu 0.33516(4) 0.39368(4) 0.94327(3) 0.01837(14) Uani 1 1 d . . .
Cu3 Cu 0.14659(4) 0.38939(4) 0.43296(3) 0.02128(15) Uani 1 1 d . . .
Cu5 Cu 0.53444(4) 0.58185(4) 1.14490(3) 0.01888(14) Uani 1 1 d . . .
Cu1 Cu -0.02957(4) 0.20763(4) 0.25443(4) 0.02163(15) Uani 1 1 d . . .
S3 S -0.11911(8) 0.16790(8) 0.32239(7) 0.0171(3) Uani 1 1 d . . .
S7 S 0.37819(8) 0.50216(8) 0.91031(7) 0.0170(3) Uani 1 1 d . . .
S5 S 0.06105(8) 0.35989(8) 0.50749(7) 0.0177(3) Uani 1 1 d . . .
S9 S 0.38194(8) 0.48836(8) 1.07899(7) 0.0158(3) Uani 1 1 d . . .
S8 S 0.19458(8) 0.28132(8) 0.86665(7) 0.0206(3) Uani 1 1 d . . .
S12 S 0.59470(9) 0.70698(8) 0.91578(7) 0.0219(3) Uani 1 1 d . . .
S10 S 0.56270(8) 0.62962(9) 1.27579(7) 0.0213(3) Uani 1 1 d . . .
S11 S 0.54929(8) 0.66599(8) 1.08300(7) 0.0158(3) Uani 1 1 d . . .
S4 S -0.06183(9) 0.11574(8) 0.48072(7) 0.0225(3) Uani 1 1 d . . .
S1 S 0.07481(8) 0.34887(8) 0.31246(7) 0.0200(3) Uani 1 1 d . . .
S6 S 0.29730(9) 0.46039(10) 0.49052(8) 0.0327(4) Uani 1 1 d . . .
S2 S -0.02824(10) 0.12189(9) 0.13166(8) 0.0324(4) Uani 1 1 d . . .
P4 P 0.15699(9) 0.34534(9) 0.82256(8) 0.0222(3) Uani 1 1 d . . .
P2 P -0.18675(9) 0.03645(8) 0.40308(7) 0.0173(3) Uani 1 1 d . . .
P5 P 0.43380(9) 0.58753(8) 1.27749(7) 0.0184(3) Uani 1 1 d . . .
P3 P 0.28228(9) 0.51958(9) 0.59659(8) 0.0197(3) Uani 1 1 d . A .
P6 P 0.60888(9) 0.80913(8) 1.01595(7) 0.0184(3) Uani 1 1 d . . .
P1 P 0.03016(9) 0.22820(9) 0.11917(7) 0.0193(3) Uani 1 1 d . . .
O11 O 0.6733(3) 0.8997(2) 1.0213(2) 0.0276(9) Uani 1 1 d . . .
O7 O 0.1227(3) 0.4081(3) 0.8797(2) 0.0320(9) Uani 1 1 d . . .
O10 O 0.4283(2) 0.5858(2) 1.35676(19) 0.0224(8) Uani 1 1 d . . .
O2 O 0.0408(2) 0.1996(2) 0.0336(2) 0.0240(8) Uani 1 1 d . . .
O6 O 0.3766(2) 0.5735(2) 0.66356(19) 0.0213(8) Uani 1 1 d . . .
O9 O 0.3953(3) 0.6545(2) 1.2823(2) 0.0289(9) Uani 1 1 d . . .
O12 O 0.5168(3) 0.8162(3) 1.0200(2) 0.0315(9) Uani 1 1 d . . .
O8 O 0.0707(2) 0.2770(3) 0.7463(2) 0.0323(10) Uani 1 1 d . . .
O14 O 0.4801(4) 0.0291(5) 0.1811(4) 0.095(2) Uani 1 1 d . . .
O16 O 0.7898(5) 0.9196(5) 0.6966(4) 0.090(2) Uani 1 1 d . . .
O15 O 0.6780(5) 0.0892(4) 0.6737(4) 0.096(2) Uani 1 1 d . . .
O4 O -0.2311(2) -0.0520(2) 0.4058(2) 0.0245(8) Uani 1 1 d . . .
O3 O -0.2558(2) 0.0762(2) 0.4234(2) 0.0250(8) Uani 1 1 d . . .
O5 O 0.2557(3) 0.5963(3) 0.6077(3) 0.0463(12) Uani 1 1 d D . .
O1 O -0.0291(2) 0.2774(3) 0.1240(2) 0.0311(9) Uani 1 1 d . . .
N9 N 0.2489(3) 0.3740(3) 1.0970(2) 0.0186(9) Uani 1 1 d . . .
H1A H 0.2172 0.3509 1.1224 0.022 Uiso 1 1 calc R . .
H1B H 0.2287 0.3476 1.0450 0.022 Uiso 1 1 calc R . .
N8 N 0.2214(3) 0.3972(3) 0.7848(2) 0.0226(10) Uani 1 1 d . . .
N1 N 0.2392(3) 0.4134(3) 0.2962(3) 0.0283(11) Uani 1 1 d . . .
H7A H 0.2803 0.4194 0.2708 0.034 Uiso 1 1 calc R . .
H7B H 0.2556 0.4472 0.3481 0.034 Uiso 1 1 calc R . .
N7 N 0.3372(3) 0.5069(3) 0.7806(2) 0.0224(10) Uani 1 1 d . . .
H9A H 0.3030 0.4917 0.7347 0.027 Uiso 1 1 calc R . .
H9B H 0.3930 0.5513 0.8018 0.027 Uiso 1 1 calc R . .
N11 N 0.6689(3) 0.8132(3) 1.2109(2) 0.0189(9) Uani 1 1 d . . .
H11A H 0.7102 0.8693 1.2398 0.023 Uiso 1 1 calc R . .
H11B H 0.6517 0.7803 1.2332 0.023 Uiso 1 1 calc R . .
N6 N 0.2221(3) 0.4577(3) 0.6281(2) 0.0213(10) Uani 1 1 d . . .
N3 N -0.1925(3) 0.0075(3) 0.1967(2) 0.0225(10) Uani 1 1 d . . .
H13A H -0.2214 -0.0511 0.1698 0.027 Uiso 1 1 calc R . .
H13B H -0.1763 0.0374 0.1717 0.027 Uiso 1 1 calc R . .
N5 N 0.1114(3) 0.3415(3) 0.6281(2) 0.0241(10) Uani 1 1 d . . .
H24A H 0.1472 0.3552 0.6726 0.029 Uiso 1 1 calc R A .
H24B H 0.0565 0.2957 0.6063 0.029 Uiso 1 1 calc R . .
C24 C -0.1809(6) -0.1643(5) 0.3726(5) 0.067(2) Uani 1 1 d . . .
H3 H -0.2428 -0.2080 0.3366 0.101 Uiso 1 1 calc R . .
H4 H -0.1545 -0.1924 0.3939 0.101 Uiso 1 1 calc R . .
H1C H -0.1426 -0.1427 0.3437 0.101 Uiso 1 1 calc R . .
C19 C -0.1410(5) 0.2505(7) 0.0185(5) 0.075(3) Uani 1 1 d . . .
H2A H -0.1253 0.3138 0.0432 0.113 Uiso 1 1 calc R . .
H2B H -0.2054 0.2147 -0.0140 0.113 Uiso 1 1 calc R . .
H2C H -0.1020 0.2378 -0.0150 0.113 Uiso 1 1 calc R . .
C27A C 0.2091(7) 0.6669(7) 0.5484(6) 0.048(3) Uani 0.725(10) 1 d P A 1
H3A H 0.2479 0.7244 0.5964 0.071 Uiso 0.725(10) 1 calc PR A 1
H3B H 0.1552 0.6683 0.5245 0.071 Uiso 0.725(10) 1 calc PR A 1
H3C H 0.2438 0.6549 0.5105 0.071 Uiso 0.725(10) 1 calc PR A 1
C33 C -0.0873(5) 0.2399(7) 0.7256(6) 0.082(3) Uani 1 1 d . . .
H4A H -0.0772 0.2985 0.7669 0.123 Uiso 1 1 calc R . .
H4B H -0.1479 0.1948 0.7170 0.123 Uiso 1 1 calc R . .
H4C H -0.0841 0.2406 0.6762 0.123 Uiso 1 1 calc R . .
C40 C 0.7271(7) 0.9285(6) 0.9224(5) 0.096(4) Uani 1 1 d . . .
H5A H 0.7124 0.9374 0.8780 0.144 Uiso 1 1 calc R . .
H5B H 0.7366 0.8752 0.9033 0.144 Uiso 1 1 calc R . .
H5C H 0.7831 0.9804 0.9628 0.144 Uiso 1 1 calc R . .
C51 C 0.7189(6) 0.0738(5) 0.7834(5) 0.064(2) Uani 1 1 d . . .
H6A H 0.7514 0.1389 0.8112 0.096 Uiso 1 1 calc R . .
H6B H 0.7632 0.0504 0.7833 0.096 Uiso 1 1 calc R . .
H6C H 0.6759 0.0548 0.8106 0.096 Uiso 1 1 calc R . .
C47 C 0.5540(5) 0.0353(6) 0.2047(4) 0.059(2) Uani 1 1 d . . .
C54 C 0.7839(5) 0.8005(5) 0.7146(5) 0.061(2) Uani 1 1 d . . .
H8A H 0.8325 0.8101 0.7553 0.091 Uiso 1 1 calc R . .
H8B H 0.7618 0.7412 0.6681 0.091 Uiso 1 1 calc R . .
H8C H 0.7333 0.8047 0.7357 0.091 Uiso 1 1 calc R . .
C4 C 0.3049(3) 0.4631(3) 0.8178(3) 0.0179(11) Uani 1 1 d . . .
C6 C 0.6324(3) 0.7781(3) 1.1337(3) 0.0147(10) Uani 1 1 d . . .
C14 C -0.0153(4) 0.2183(4) 0.7511(4) 0.0428(17) Uani 1 1 d . . .
H11 H -0.0085 0.2312 0.8070 0.051 Uiso 1 1 calc R . .
C16 C 0.4221(5) 0.7158(4) 1.2522(3) 0.0362(15) Uani 1 1 d . . .
H12 H 0.4569 0.6988 1.2140 0.043 Uiso 1 1 calc R . .
C11A C 0.1794(5) 0.5954(5) 0.5693(4) 0.0214(18) Uani 0.725(10) 1 d PD A 1
H13 H 0.1467 0.5371 0.5186 0.026 Uiso 0.725(10) 1 calc PR A 1
C13 C 0.1376(4) 0.4434(4) 0.9646(4) 0.0374(15) Uani 1 1 d . . .
H14 H 0.1960 0.4465 0.9884 0.045 Uiso 1 1 calc R . .
C5 C 0.3272(3) 0.4485(3) 1.1371(3) 0.0174(10) Uani 1 1 d . . .
C15 C 0.4839(4) 0.6674(4) 1.4336(3) 0.0288(13) Uani 1 1 d . . .
H16 H 0.5199 0.7168 1.4243 0.035 Uiso 1 1 calc R . .
C36 C 0.4814(6) 0.8073(4) 1.3207(5) 0.061(2) Uani 1 1 d . . .
H17A H 0.4480 0.8227 1.3590 0.092 Uiso 1 1 calc R . .
H17B H 0.4983 0.8500 1.3017 0.092 Uiso 1 1 calc R . .
H17C H 0.5369 0.8094 1.3462 0.092 Uiso 1 1 calc R . .
C37 C 0.4188(5) 0.6900(4) 1.4766(3) 0.0386(15) Uani 1 1 d . . .
H18A H 0.3798 0.6396 1.4818 0.058 Uiso 1 1 calc R . .
H18B H 0.3806 0.7027 1.4466 0.058 Uiso 1 1 calc R . .
H18C H 0.4534 0.7425 1.5294 0.058 Uiso 1 1 calc R . .
C2 C -0.1733(3) 0.0508(3) 0.2752(3) 0.0172(10) Uani 1 1 d . . .
C38 C 0.5482(4) 0.6506(4) 1.4757(3) 0.0422(16) Uani 1 1 d . . .
H20A H 0.5133 0.6004 1.4829 0.063 Uiso 1 1 calc R . .
H20B H 0.5850 0.7038 1.5276 0.063 Uiso 1 1 calc R . .
H20C H 0.5886 0.6363 1.4443 0.063 Uiso 1 1 calc R . .
C3 C 0.1398(3) 0.3896(3) 0.5941(3) 0.0178(10) Uani 1 1 d . A .
C26 C -0.2497(6) 0.1957(5) 0.5428(5) 0.061(2) Uani 1 1 d . . .
H22A H -0.1854 0.2294 0.5482 0.092 Uiso 1 1 calc R . .
H22B H -0.2578 0.2129 0.5955 0.092 Uiso 1 1 calc R . .
H22C H -0.2882 0.2087 0.5133 0.092 Uiso 1 1 calc R . .
C18 C 0.6503(5) 0.9168(4) 0.9575(4) 0.056(2) Uani 1 1 d . . .
H23 H 0.5933 0.8641 0.9158 0.067 Uiso 1 1 calc R . .
C34 C -0.0343(5) 0.1241(5) 0.6985(4) 0.066(3) Uani 1 1 d . . .
H1 H -0.0409 0.1118 0.6439 0.099 Uiso 1 1 calc R . .
H2 H -0.0909 0.0838 0.7009 0.099 Uiso 1 1 calc R . .
H24C H 0.0166 0.1149 0.7164 0.099 Uiso 1 1 calc R . .
C31 C 0.0596(5) 0.3829(5) 0.9787(5) 0.059(2) Uani 1 1 d . . .
H25A H 0.0017 0.3763 0.9523 0.089 Uiso 1 1 calc R . .
H25B H 0.0680 0.4086 1.0358 0.089 Uiso 1 1 calc R . .
H25C H 0.0585 0.3244 0.9571 0.089 Uiso 1 1 calc R . .
C32 C 0.1465(6) 0.5353(5) 0.9992(5) 0.069(2) Uani 1 1 d . . .
H26A H 0.1996 0.5726 0.9906 0.103 Uiso 1 1 calc R . .
H26B H 0.1547 0.5604 1.0562 0.103 Uiso 1 1 calc R . .
H26C H 0.0910 0.5331 0.9736 0.103 Uiso 1 1 calc R . .
C17 C 0.4251(4) 0.7453(5) 0.9776(5) 0.059(2) Uani 1 1 d . . .
H27 H 0.4268 0.6869 0.9565 0.071 Uiso 1 1 calc R . .
C29 C 0.5316(4) 0.6048(5) 0.6767(5) 0.057(2) Uani 1 1 d . . .
H28A H 0.5420 0.6172 0.7316 0.086 Uiso 1 1 calc R . .
H28B H 0.5890 0.6389 0.6704 0.086 Uiso 1 1 calc R . .
H28C H 0.5101 0.5411 0.6408 0.086 Uiso 1 1 calc R . .
C28A C 0.1131(6) 0.6016(5) 0.6173(5) 0.031(2) Uani 0.725(10) 1 d P A 1
H29A H 0.0952 0.5533 0.6294 0.047 Uiso 0.725(10) 1 calc PR A 1
H29B H 0.0586 0.5964 0.5868 0.047 Uiso 0.725(10) 1 calc PR A 1
H29C H 0.1425 0.6590 0.6668 0.047 Uiso 0.725(10) 1 calc PR A 1
C1 C 0.1522(3) 0.3530(3) 0.2562(3) 0.0181(11) Uani 1 1 d . . .
C30 C 0.4861(5) 0.7257(5) 0.7149(6) 0.087(3) Uani 1 1 d . . .
H31A H 0.4356 0.7384 0.7031 0.130 Uiso 1 1 calc R . .
H31B H 0.5413 0.7651 0.7101 0.130 Uiso 1 1 calc R . .
H31C H 0.4976 0.7357 0.7690 0.130 Uiso 1 1 calc R . .
C12 C 0.4613(4) 0.6310(4) 0.6575(3) 0.0344(15) Uani 1 1 d . . .
H32 H 0.4522 0.6209 0.6024 0.041 Uiso 1 1 calc R . .
C8 C 0.0425(4) 0.1171(3) -0.0206(3) 0.0259(12) Uani 1 1 d . . .
H33 H 0.0215 0.0731 -0.0020 0.031 Uiso 1 1 calc R . .
C21 C 0.1366(5) 0.1387(5) -0.0243(6) 0.087(4) Uani 1 1 d . . .
H34A H 0.1387 0.0846 -0.0621 0.131 Uiso 1 1 calc R . .
H34B H 0.1773 0.1632 0.0283 0.131 Uiso 1 1 calc R . .
H34C H 0.1564 0.1827 -0.0415 0.131 Uiso 1 1 calc R . .
C35 C 0.3359(7) 0.7072(6) 1.2103(5) 0.085(3) Uani 1 1 d . . .
H35A H 0.2978 0.6452 1.1681 0.127 Uiso 1 1 calc R . .
H35B H 0.3507 0.7458 1.1872 0.127 Uiso 1 1 calc R . .
H35C H 0.3025 0.7248 1.2481 0.127 Uiso 1 1 calc R . .
C20 C -0.1777(6) 0.2439(7) 0.1389(6) 0.088(3) Uani 1 1 d . . .
H36A H -0.1575 0.2307 0.1788 0.132 Uiso 1 1 calc R . .
H36B H -0.2434 0.2051 0.1119 0.132 Uiso 1 1 calc R . .
H36C H -0.1660 0.3062 0.1648 0.132 Uiso 1 1 calc R . .
C10 C -0.2762(4) 0.1006(4) 0.4999(3) 0.0335(14) Uani 1 1 d . . .
H37 H -0.2393 0.0877 0.5323 0.040 Uiso 1 1 calc R . .
C39 C 0.6328(8) 0.9959(6) 0.9921(5) 0.101(4) Uani 1 1 d . . .
H38A H 0.5779 0.9814 1.0094 0.151 Uiso 1 1 calc R . .
H38B H 0.6235 1.0125 0.9521 0.151 Uiso 1 1 calc R . .
H38C H 0.6854 1.0457 1.0378 0.151 Uiso 1 1 calc R . .
C23 C -0.2443(9) -0.1172(7) 0.4866(6) 0.116(5) Uani 1 1 d . . .
H39A H -0.2474 -0.0658 0.5281 0.174 Uiso 1 1 calc R . .
H39B H -0.2175 -0.1426 0.5111 0.174 Uiso 1 1 calc R . .
H39C H -0.3060 -0.1622 0.4510 0.174 Uiso 1 1 calc R . .
C42 C 0.3854(7) 0.7508(8) 0.9121(7) 0.122(5) Uani 1 1 d . . .
H40A H 0.3896 0.8103 0.9317 0.183 Uiso 1 1 calc R . .
H40B H 0.3210 0.7061 0.8873 0.183 Uiso 1 1 calc R . .
H40C H 0.4188 0.7398 0.8729 0.183 Uiso 1 1 calc R . .
C41 C 0.3723(7) 0.7533(8) 1.0357(9) 0.126(5) Uani 1 1 d . . .
H41A H 0.4023 0.7509 1.0797 0.190 Uiso 1 1 calc R . .
H41B H 0.3100 0.7043 1.0096 0.190 Uiso 1 1 calc R . .
H41C H 0.3698 0.8102 1.0562 0.190 Uiso 1 1 calc R . .
C48 C 0.5650(7) -0.0208(7) 0.2354(6) 0.086(3) Uani 1 1 d . . .
H42A H 0.5054 -0.0585 0.2361 0.129 Uiso 1 1 calc R . .
H42B H 0.6074 0.0171 0.2894 0.129 Uiso 1 1 calc R . .
H42C H 0.5894 -0.0585 0.2012 0.129 Uiso 1 1 calc R . .
C46 C 0.6364(7) 0.0963(10) 0.2007(8) 0.132(5) Uani 1 1 d . . .
H43A H 0.6234 0.1378 0.1894 0.198 Uiso 1 1 calc R . .
H43B H 0.6571 0.0626 0.1585 0.198 Uiso 1 1 calc R . .
H43C H 0.6845 0.1297 0.2516 0.198 Uiso 1 1 calc R . .
C53 C 0.8207(5) 0.8696(5) 0.6912(4) 0.0494(18) Uani 1 1 d . . .
C50 C 0.6680(5) 0.0394(5) 0.7008(5) 0.0526(19) Uani 1 1 d . . .
C49 C 0.6053(5) -0.0566(5) 0.6516(5) 0.062(2) Uani 1 1 d . . .
H46A H 0.5592 -0.0736 0.6773 0.093 Uiso 1 1 calc R . .
H46B H 0.6402 -0.0904 0.6457 0.093 Uiso 1 1 calc R . .
H46C H 0.5749 -0.0698 0.5993 0.093 Uiso 1 1 calc R . .
C52 C 0.8998(6) 0.8746(7) 0.6612(6) 0.083(3) Uani 1 1 d . . .
H47A H 0.9140 0.9171 0.6422 0.125 Uiso 1 1 calc R . .
H47B H 0.8855 0.8157 0.6175 0.125 Uiso 1 1 calc R . .
H47C H 0.9528 0.8942 0.7040 0.125 Uiso 1 1 calc R . .
C9 C -0.1850(5) -0.0877(4) 0.4396(3) 0.0433(18) Uani 1 1 d . . .
H48 H -0.1220 -0.0407 0.4753 0.052 Uiso 1 1 calc R . .
C7 C -0.1267(4) 0.2283(6) 0.0804(5) 0.058(2) Uani 1 1 d . . .
H50 H -0.1431 0.1636 0.0530 0.070 Uiso 1 1 calc R . .
C25 C -0.3755(5) 0.0415(6) 0.4814(5) 0.073(3) Uani 1 1 d . . .
H52A H -0.3900 0.0500 0.5309 0.110 Uiso 1 1 calc R . .
H52B H -0.3889 -0.0208 0.4481 0.110 Uiso 1 1 calc R . .
H52C H -0.4127 0.0565 0.4532 0.110 Uiso 1 1 calc R . .
C22 C -0.0207(8) 0.0826(6) -0.0992(5) 0.106(4) Uani 1 1 d . . .
H56A H -0.0825 0.0708 -0.0949 0.159 Uiso 1 1 calc R . .
H56B H -0.0216 0.0273 -0.1383 0.159 Uiso 1 1 calc R . .
H56C H 0.0005 0.1269 -0.1160 0.159 Uiso 1 1 calc R . .
O13 O 0.0530(9) 0.5153(10) 0.1608(8) 0.220(6) Uiso 1 1 d D . .
C45 C 0.1538(9) 0.5550(9) 0.2765(8) 0.142(5) Uiso 1 1 d D . .
H10A H 0.1726 0.5077 0.2580 0.214 Uiso 1 1 calc R . .
H10B H 0.1495 0.5716 0.3303 0.214 Uiso 1 1 calc R . .
H10C H 0.1991 0.6071 0.2769 0.214 Uiso 1 1 calc R . .
C43 C -0.0107(12) 0.5181(12) 0.2603(9) 0.191(7) Uiso 1 1 d D . .
H10D H 0.0147 0.5526 0.3182 0.286 Uiso 1 1 calc R . .
H10E H -0.0502 0.4557 0.2435 0.286 Uiso 1 1 calc R . .
H10F H -0.0466 0.5421 0.2429 0.286 Uiso 1 1 calc R . .
C44 C 0.0657(12) 0.5238(17) 0.2241(12) 0.240(10) Uiso 1 1 d D . .
C11B C 0.1828(15) 0.6041(18) 0.6283(16) 0.048(7) Uiso 0.275(10) 1 d PD A 2
H13C H 0.1499 0.5590 0.6434 0.058 Uiso 0.275(10) 1 calc PR A 2
C28B C 0.1232(18) 0.6059(17) 0.5764(16) 0.040(6) Uiso 0.275(10) 1 d P A 2
H3B1 H 0.1574 0.6494 0.5615 0.060 Uiso 0.275(10) 1 calc PR A 2
H3B2 H 0.0796 0.6228 0.6016 0.060 Uiso 0.275(10) 1 calc PR A 2
H3B3 H 0.0899 0.5468 0.5289 0.060 Uiso 0.275(10) 1 calc PR A 2
C27B C 0.251(3) 0.691(3) 0.700(2) 0.107(14) Uiso 0.275(10) 1 d P A 2
H29D H 0.2807 0.7339 0.6834 0.161 Uiso 0.275(10) 1 calc PR A 2
H29E H 0.2965 0.6812 0.7253 0.161 Uiso 0.275(10) 1 calc PR A 2
H29F H 0.2187 0.7132 0.7371 0.161 Uiso 0.275(10) 1 calc PR A 2
N10 N 0.3565(3) 0.4873(3) 1.2148(2) 0.0185(9) Uani 1 1 d . . .
N4 N -0.1986(3) 0.0038(3) 0.3105(2) 0.0176(9) Uani 1 1 d . . .
N12 N 0.6587(3) 0.8282(3) 1.1013(2) 0.0188(9) Uani 1 1 d . . .
N2 N 0.1301(3) 0.3035(3) 0.1788(2) 0.0177(9) Uani 1 1 d . . .

loop_
_atom_site_aniso_label
_atom_site_aniso_U_11
_atom_site_aniso_U_22
_atom_site_aniso_U_33
_atom_site_aniso_U_23
_atom_site_aniso_U_13
_atom_site_aniso_U_12
Cu2 0.0134(3) 0.0149(3) 0.0138(3) 0.0056(2) 0.0014(2) -0.0006(2)
Cu6 0.0177(3) 0.0153(3) 0.0125(3) 0.0079(2) 0.0016(2) -0.0006(2)
Cu4 0.0166(3) 0.0177(3) 0.0131(3) 0.0094(3) -0.0007(2) -0.0003(2)
Cu3 0.0220(3) 0.0194(3) 0.0116(3) 0.0079(3) 0.0015(2) -0.0002(3)
Cu5 0.0165(3) 0.0188(3) 0.0130(3) 0.0095(3) 0.0018(2) -0.0013(2)
Cu1 0.0178(3) 0.0213(3) 0.0171(3) 0.0113(3) 0.0047(3) -0.0014(3)
S3 0.0156(6) 0.0142(6) 0.0129(6) 0.0065(5) 0.0024(5) -0.0006(5)
S7 0.0130(6) 0.0178(6) 0.0132(6) 0.0101(5) -0.0010(5) -0.0012(5)
S5 0.0154(6) 0.0170(6) 0.0132(6) 0.0086(5) -0.0006(5) 0.0001(5)
S9 0.0144(6) 0.0161(6) 0.0113(6) 0.0079(5) 0.0036(5) 0.0002(5)
S8 0.0155(6) 0.0202(6) 0.0181(6) 0.0113(5) 0.0014(5) -0.0007(5)
S12 0.0281(7) 0.0173(6) 0.0123(6) 0.0092(5) 0.0028(5) 0.0012(5)
S10 0.0162(6) 0.0236(7) 0.0123(6) 0.0086(5) 0.0016(5) -0.0013(5)
S11 0.0146(6) 0.0127(6) 0.0111(5) 0.0063(5) 0.0004(5) -0.0020(5)
S4 0.0199(7) 0.0201(6) 0.0177(6) 0.0107(5) -0.0026(5) 0.0002(5)
S1 0.0157(6) 0.0216(6) 0.0134(6) 0.0090(5) 0.0036(5) -0.0006(5)
S6 0.0212(7) 0.0429(9) 0.0169(7) 0.0141(6) 0.0039(5) -0.0001(6)
S2 0.0363(8) 0.0211(7) 0.0211(7) 0.0093(6) 0.0114(6) -0.0039(6)
P4 0.0129(6) 0.0277(7) 0.0191(7) 0.0161(6) -0.0012(5) -0.0010(6)
P2 0.0176(6) 0.0143(6) 0.0128(6) 0.0069(5) 0.0021(5) 0.0010(5)
P5 0.0191(7) 0.0171(6) 0.0125(6) 0.0081(5) 0.0043(5) 0.0013(5)
P3 0.0148(6) 0.0232(7) 0.0180(7) 0.0149(6) 0.0007(5) 0.0012(5)
P6 0.0192(7) 0.0151(6) 0.0147(6) 0.0090(5) 0.0002(5) 0.0013(5)
P1 0.0136(6) 0.0214(7) 0.0145(6) 0.0089(5) 0.0038(5) 0.0002(5)
O11 0.037(2) 0.0162(18) 0.0191(19) 0.0125(16) -0.0009(16) 0.0005(16)
O7 0.024(2) 0.044(2) 0.034(2) 0.028(2) 0.0055(17) 0.0111(18)
O10 0.0241(19) 0.0215(19) 0.0106(17) 0.0061(15) 0.0052(15) 0.0020(15)
O2 0.028(2) 0.0221(19) 0.0173(18) 0.0104(16) 0.0094(16) 0.0056(16)
O6 0.0155(18) 0.0209(19) 0.0166(18) 0.0109(15) -0.0008(14) -0.0025(15)
O9 0.027(2) 0.026(2) 0.034(2) 0.0177(18) 0.0099(17) 0.0101(17)
O12 0.025(2) 0.029(2) 0.031(2) 0.0112(18) 0.0014(17) 0.0100(17)
O8 0.0149(19) 0.041(2) 0.026(2) 0.0243(19) -0.0046(16) -0.0084(17)
O14 0.051(4) 0.164(7) 0.125(6) 0.108(6) 0.037(4) 0.058(4)
O16 0.101(5) 0.104(5) 0.137(6) 0.080(5) 0.066(5) 0.084(5)
O15 0.092(5) 0.078(5) 0.109(6) 0.062(4) 0.004(4) 0.018(4)
O4 0.029(2) 0.0172(18) 0.0232(19) 0.0130(16) 0.0048(16) 0.0040(16)
O3 0.026(2) 0.031(2) 0.0200(19) 0.0144(17) 0.0086(16) 0.0117(17)
O5 0.031(2) 0.055(3) 0.081(4) 0.054(3) 0.020(2) 0.021(2)
O1 0.023(2) 0.043(2) 0.025(2) 0.0165(19) 0.0056(17) 0.0144(18)
N9 0.017(2) 0.019(2) 0.012(2) 0.0098(18) 0.0035(17) -0.0009(17)
N8 0.014(2) 0.026(2) 0.021(2) 0.018(2) -0.0023(17) -0.0029(18)
N1 0.021(2) 0.034(3) 0.016(2) 0.015(2) 0.0050(19) -0.004(2)
N7 0.015(2) 0.026(2) 0.017(2) 0.0159(19) -0.0041(17) -0.0042(18)
N11 0.023(2) 0.012(2) 0.013(2) 0.0067(17) 0.0018(17) -0.0011(17)
N6 0.014(2) 0.024(2) 0.013(2) 0.0107(18) -0.0017(17) -0.0029(18)
N3 0.026(2) 0.012(2) 0.012(2) 0.0056(17) 0.0052(18) -0.0070(18)
N5 0.013(2) 0.027(2) 0.019(2) 0.015(2) -0.0049(17) -0.0066(18)
C24 0.069(6) 0.065(5) 0.081(6) 0.042(5) 0.008(5) 0.041(5)
C19 0.043(5) 0.113(8) 0.072(6) 0.048(6) -0.008(4) 0.042(5)
C27A 0.063(7) 0.064(7) 0.066(7) 0.054(6) 0.045(6) 0.045(6)
C33 0.021(4) 0.120(8) 0.113(8) 0.088(7) 0.006(4) 0.007(4)
C40 0.148(9) 0.062(6) 0.046(5) 0.044(5) 0.027(6) -0.002(6)
C51 0.063(5) 0.063(5) 0.070(6) 0.035(5) 0.030(4) 0.028(4)
C47 0.046(5) 0.098(7) 0.048(4) 0.039(5) 0.021(4) 0.045(5)
C54 0.053(5) 0.061(5) 0.070(5) 0.035(5) 0.021(4) 0.025(4)
C4 0.017(2) 0.018(3) 0.013(2) 0.010(2) -0.0021(19) 0.000(2)
C6 0.011(2) 0.015(2) 0.015(2) 0.008(2) 0.0031(19) 0.0017(19)
C14 0.019(3) 0.053(4) 0.042(4) 0.035(3) 0.000(3) -0.010(3)
C16 0.067(4) 0.031(3) 0.024(3) 0.020(3) 0.022(3) 0.026(3)
C11A 0.028(4) 0.020(4) 0.019(4) 0.008(3) 0.006(3) 0.016(3)
C13 0.037(4) 0.048(4) 0.035(3) 0.021(3) 0.018(3) 0.025(3)
C5 0.015(2) 0.016(2) 0.018(2) 0.011(2) 0.006(2) 0.001(2)
C15 0.033(3) 0.023(3) 0.008(2) 0.000(2) 0.000(2) 0.001(2)
C36 0.078(6) 0.023(4) 0.071(5) 0.023(4) 0.018(4) 0.013(4)
C37 0.058(4) 0.029(3) 0.020(3) 0.004(3) 0.016(3) 0.020(3)
C2 0.010(2) 0.018(3) 0.019(2) 0.010(2) 0.0054(19) 0.0006(19)
C38 0.040(4) 0.050(4) 0.020(3) 0.011(3) 0.005(3) 0.014(3)
C3 0.018(3) 0.022(3) 0.009(2) 0.008(2) 0.0024(19) 0.005(2)
C26 0.086(6) 0.060(5) 0.052(5) 0.025(4) 0.032(4) 0.047(5)
C18 0.082(5) 0.027(3) 0.028(3) 0.021(3) -0.018(3) -0.005(3)
C34 0.050(5) 0.050(5) 0.043(4) 0.024(4) -0.001(3) -0.027(4)
C31 0.062(5) 0.069(5) 0.065(5) 0.038(4) 0.044(4) 0.036(4)
C32 0.076(6) 0.054(5) 0.065(6) 0.022(4) 0.020(5) 0.030(5)
C17 0.022(3) 0.031(4) 0.105(7) 0.028(4) -0.004(4) 0.006(3)
C29 0.025(4) 0.048(4) 0.075(5) 0.020(4) 0.009(4) 0.008(3)
C28A 0.038(5) 0.033(5) 0.042(5) 0.026(4) 0.027(4) 0.022(4)
C1 0.017(2) 0.020(3) 0.014(2) 0.013(2) 0.004(2) 0.001(2)
C30 0.032(4) 0.036(4) 0.161(10) 0.049(6) -0.005(5) -0.007(3)
C12 0.017(3) 0.042(4) 0.026(3) 0.025(3) -0.004(2) -0.012(2)
C8 0.030(3) 0.015(3) 0.017(3) 0.005(2) 0.010(2) -0.001(2)
C21 0.050(5) 0.027(4) 0.160(10) 0.024(5) 0.063(6) 0.014(4)
C35 0.127(9) 0.070(6) 0.065(6) 0.033(5) 0.003(6) 0.060(6)
C20 0.046(5) 0.096(7) 0.122(9) 0.052(7) 0.036(5) 0.034(5)
C10 0.036(3) 0.040(4) 0.024(3) 0.014(3) 0.015(3) 0.018(3)
C39 0.149(10) 0.050(5) 0.079(7) 0.040(5) -0.032(6) 0.029(6)
C23 0.195(13) 0.101(8) 0.076(7) 0.078(7) 0.055(8) 0.048(8)
C42 0.065(7) 0.130(10) 0.121(10) 0.048(8) -0.044(6) 0.030(7)
C41 0.053(6) 0.153(11) 0.252(16) 0.146(12) 0.083(9) 0.060(7)
C48 0.106(8) 0.128(9) 0.075(6) 0.064(7) 0.043(6) 0.085(7)
C46 0.061(7) 0.231(16) 0.172(13) 0.156(13) 0.048(8) 0.064(9)
C53 0.051(4) 0.059(5) 0.052(4) 0.029(4) 0.018(4) 0.036(4)
C50 0.043(4) 0.051(5) 0.060(5) 0.028(4) 0.013(4) 0.019(4)
C49 0.045(4) 0.051(5) 0.072(6) 0.028(4) 0.011(4) 0.010(4)
C52 0.095(7) 0.128(9) 0.112(8) 0.095(7) 0.068(6) 0.083(7)
C9 0.055(4) 0.024(3) 0.026(3) 0.016(3) -0.015(3) -0.004(3)
C7 0.021(3) 0.091(6) 0.069(5) 0.045(5) 0.009(3) 0.026(4)
C25 0.046(5) 0.092(7) 0.046(5) 0.021(5) 0.027(4) 0.010(4)
C22 0.142(10) 0.080(7) 0.033(5) -0.023(4) -0.035(5) 0.067(7)
N10 0.014(2) 0.019(2) 0.015(2) 0.0103(18) 0.0046(17) -0.0021(17)
N4 0.018(2) 0.014(2) 0.0102(19) 0.0044(17) 0.0006(16) -0.0001(17)
N12 0.018(2) 0.014(2) 0.016(2) 0.0086(18) 0.0018(17) -0.0011(17)
N2 0.014(2) 0.021(2) 0.018(2) 0.0124(18) 0.0064(17) 0.0039(17)

loop_
_atom_type_symbol
_atom_type_description
_atom_type_scat_dispersion_real
_atom_type_scat_dispersion_imag
_atom_type_scat_source
C C 0.0033 0.0016 'International Tables Vol C Tables 4.2.6.8 and 6.1.1.4'
H H 0.0000 0.0000 'International Tables Vol C Tables 4.2.6.8 and 6.1.1.4'
O O 0.0106 0.0060 'International Tables Vol C Tables 4.2.6.8 and 6.1.1.4'
P P 0.1023 0.0942 'International Tables Vol C Tables 4.2.6.8 and 6.1.1.4'
S S 0.1246 0.1234 'International Tables Vol C Tables 4.2.6.8 and 6.1.1.4'
N N 0.0061 0.0033 'International Tables Vol C Tables 4.2.6.8 and 6.1.1.4'
Cu Cu 0.3201 1.2651 'International Tables Vol C Tables 4.2.6.8 and 6.1.1.4'

loop_
_geom_angle_atom_site_label_1
_geom_angle_atom_site_label_2
_geom_angle_atom_site_label_3
_geom_angle
_geom_angle_site_symmetry_1
_geom_angle_site_symmetry_3
_geom_angle_publ_flag
S5 Cu2 S3 113.94(5) . . ?
S5 Cu2 S4 130.19(5) . . ?
S3 Cu2 S4 115.85(5) . . ?
S12 Cu6 S11 110.85(5) . . ?
S12 Cu6 S7 126.22(5) . . ?
S11 Cu6 S7 94.98(5) . . ?
S12 Cu6 S9 108.61(5) . 2_667 ?
S11 Cu6 S9 107.78(5) . 2_667 ?
S7 Cu6 S9 106.73(5) . 2_667 ?
S12 Cu6 Cu5 127.75(4) . 2_667 ?
S11 Cu6 Cu5 121.02(4) . 2_667 ?
S7 Cu6 Cu5 57.33(4) . 2_667 ?
S9 Cu6 Cu5 51.10(3) 2_667 2_667 ?
S12 Cu6 Cu4 112.83(4) . 2_667 ?
S11 Cu6 Cu4 58.28(4) . 2_667 ?
S7 Cu6 Cu4 120.86(4) . 2_667 ?
S9 Cu6 Cu4 51.32(3) 2_667 2_667 ?
Cu5 Cu6 Cu4 90.49(3) 2_667 2_667 ?
S8 Cu4 S7 112.49(5) . . ?
S8 Cu4 S9 127.20(5) . . ?
S7 Cu4 S9 96.31(5) . . ?
S8 Cu4 S11 108.45(5) . 2_667 ?
S7 Cu4 S11 104.36(5) . 2_667 ?
S9 Cu4 S11 105.57(5) . 2_667 ?
S8 Cu4 Cu6 127.64(4) . 2_667 ?
S7 Cu4 Cu6 118.95(4) . 2_667 ?
S9 Cu4 Cu6 56.85(4) . 2_667 ?
S11 Cu4 Cu6 50.46(3) 2_667 2_667 ?
S8 Cu4 Cu5 113.64(4) . 2_667 ?
S7 Cu4 Cu5 55.88(4) . 2_667 ?
S9 Cu4 Cu5 119.16(4) . 2_667 ?
S11 Cu4 Cu5 50.10(3) 2_667 2_667 ?
Cu6 Cu4 Cu5 88.49(3) 2_667 2_667 ?
S1 Cu3 S5 117.23(5) . . ?
S1 Cu3 S6 127.00(5) . . ?
S5 Cu3 S6 115.76(5) . . ?
S10 Cu5 S9 110.74(5) . . ?
S10 Cu5 S11 127.79(5) . . ?
S9 Cu5 S11 95.08(5) . . ?
S10 Cu5 S7 109.30(5) . 2_667 ?
S9 Cu5 S7 108.10(5) . 2_667 ?
S11 Cu5 S7 104.00(5) . 2_667 ?
S10 Cu5 Cu6 113.78(4) . 2_667 ?
S9 Cu5 Cu6 57.51(4) . 2_667 ?
S11 Cu5 Cu6 118.37(4) . 2_667 ?
S7 Cu5 Cu6 52.35(3) 2_667 2_667 ?
S10 Cu5 Cu4 128.54(4) . 2_667 ?
S9 Cu5 Cu4 120.20(4) . 2_667 ?
S11 Cu5 Cu4 56.48(4) . 2_667 ?
S7 Cu5 Cu4 49.12(3) 2_667 2_667 ?
Cu6 Cu5 Cu4 88.97(3) 2_667 2_667 ?
S3 Cu1 S1 117.66(5) . . ?
S3 Cu1 S2 128.35(5) . . ?
S1 Cu1 S2 113.99(5) . . ?
C2 S3 Cu1 108.16(16) . . ?
C2 S3 Cu2 106.34(17) . . ?
Cu1 S3 Cu2 110.65(5) . . ?
C4 S7 Cu4 109.83(16) . . ?
C4 S7 Cu6 121.06(16) . . ?
Cu4 S7 Cu6 119.53(6) . . ?
C4 S7 Cu5 95.14(18) . 2_667 ?
Cu4 S7 Cu5 75.00(4) . 2_667 ?
Cu6 S7 Cu5 70.31(4) . 2_667 ?
C3 S5 Cu2 111.51(17) . . ?
C3 S5 Cu3 104.68(16) . . ?
Cu2 S5 Cu3 109.49(6) . . ?
C5 S9 Cu5 110.77(17) . . ?
C5 S9 Cu4 118.51(17) . . ?
Cu5 S9 Cu4 119.65(5) . . ?
C5 S9 Cu6 94.92(17) . 2_667 ?
Cu5 S9 Cu6 71.39(4) . 2_667 ?
Cu4 S9 Cu6 71.83(4) . 2_667 ?
P4 S8 Cu4 96.19(6) . . ?
P6 S12 Cu6 96.67(6) . . ?
P5 S10 Cu5 97.61(6) . . ?
C6 S11 Cu6 110.72(16) . . ?
C6 S11 Cu5 119.24(16) . . ?
Cu6 S11 Cu5 119.63(6) . . ?
C6 S11 Cu4 94.15(16) . 2_667 ?
Cu6 S11 Cu4 71.25(4) . 2_667 ?
Cu5 S11 Cu4 73.43(4) . 2_667 ?
P2 S4 Cu2 92.57(6) . . ?
C1 S1 Cu3 109.68(16) . . ?
C1 S1 Cu1 106.43(17) . . ?
Cu3 S1 Cu1 108.24(6) . . ?
P3 S6 Cu3 91.58(7) . . ?
P1 S2 Cu1 91.05(7) . . ?
O7 P4 O8 103.5(2) . . ?
O7 P4 N8 108.3(2) . . ?
O8 P4 N8 98.3(2) . . ?
O7 P4 S8 112.66(16) . . ?
O8 P4 S8 110.02(17) . . ?
N8 P4 S8 121.66(18) . . ?
O3 P2 O4 103.4(2) . . ?
O3 P2 N4 105.1(2) . . ?
O4 P2 N4 104.4(2) . . ?
O3 P2 S4 113.25(15) . . ?
O4 P2 S4 110.08(15) . . ?
N4 P2 S4 119.12(16) . . ?
O9 P5 O10 102.7(2) . . ?
O9 P5 N10 109.0(2) . . ?
O10 P5 N10 99.1(2) . . ?
O9 P5 S10 112.59(15) . . ?
O10 P5 S10 109.67(15) . . ?
N10 P5 S10 121.39(17) . . ?
O6 P3 O5 101.4(2) . . ?
O6 P3 N6 100.16(19) . . ?
O5 P3 N6 112.7(2) . . ?
O6 P3 S6 110.98(15) . . ?
O5 P3 S6 111.71(19) . . ?
N6 P3 S6 118.01(18) . . ?
O12 P6 O11 102.4(2) . . ?
O12 P6 N12 107.9(2) . . ?
O11 P6 N12 99.2(2) . . ?
O12 P6 S12 112.91(16) . . ?
O11 P6 S12 110.19(16) . . ?
N12 P6 S12 121.69(17) . . ?
O1 P1 O2 102.8(2) . . ?
O1 P1 N2 105.9(2) . . ?
O2 P1 N2 105.2(2) . . ?
O1 P1 S2 113.57(17) . . ?
O2 P1 S2 110.70(15) . . ?
N2 P1 S2 117.33(17) . . ?
C18 O11 P6 119.5(3) . . ?
C13 O7 P4 129.2(4) . . ?
C15 O10 P5 119.7(3) . . ?
C8 O2 P1 126.8(3) . . ?
C12 O6 P3 122.9(3) . . ?
C16 O9 P5 127.6(4) . . ?
C17 O12 P6 127.1(4) . . ?
C14 O8 P4 120.7(3) . . ?
C9 O4 P2 127.7(3) . . ?
C10 O3 P2 121.7(3) . . ?
C11B O5 C11A 46.8(12) . . ?
C11B O5 P3 126.4(12) . . ?
C11A O5 P3 132.3(5) . . ?
C7 O1 P1 121.1(4) . . ?
C5 N9 H1A 120.0 . . ?
C5 N9 H1B 120.0 . . ?
H1A N9 H1B 120.0 . . ?
C4 N8 P4 129.6(4) . . ?
C1 N1 H7A 120.0 . . ?
C1 N1 H7B 120.0 . . ?
H7A N1 H7B 120.0 . . ?
C4 N7 H9A 120.0 . . ?
C4 N7 H9B 120.0 . . ?
H9A N7 H9B 120.0 . . ?
C6 N11 H11A 120.0 . . ?
C6 N11 H11B 120.0 . . ?
H11A N11 H11B 120.0 . . ?
C3 N6 P3 130.8(3) . . ?
C2 N3 H13A 120.0 . . ?
C2 N3 H13B 120.0 . . ?
H13A N3 H13B 120.0 . . ?
C3 N5 H24A 120.0 . . ?
C3 N5 H24B 120.0 . . ?
H24A N5 H24B 120.0 . . ?
C9 C24 H3 109.5 . . ?
C9 C24 H4 109.5 . . ?
H3 C24 H4 109.5 . . ?
C9 C24 H1C 109.5 . . ?
H3 C24 H1C 109.5 . . ?
H4 C24 H1C 109.5 . . ?
C7 C19 H2A 109.5 . . ?
C7 C19 H2B 109.5 . . ?
H2A C19 H2B 109.5 . . ?
C7 C19 H2C 109.5 . . ?
H2A C19 H2C 109.5 . . ?
H2B C19 H2C 109.5 . . ?
C14 C33 H4A 109.5 . . ?
C14 C33 H4B 109.5 . . ?
H4A C33 H4B 109.5 . . ?
C14 C33 H4C 109.5 . . ?
H4A C33 H4C 109.5 . . ?
H4B C33 H4C 109.5 . . ?
C18 C40 H5A 109.5 . . ?
C18 C40 H5B 109.5 . . ?
H5A C40 H5B 109.5 . . ?
C18 C40 H5C 109.5 . . ?
H5A C40 H5C 109.5 . . ?
H5B C40 H5C 109.5 . . ?
C50 C51 H6A 109.5 . . ?
C50 C51 H6B 109.5 . . ?
H6A C51 H6B 109.5 . . ?
C50 C51 H6C 109.5 . . ?
H6A C51 H6C 109.5 . . ?
H6B C51 H6C 109.5 . . ?
O14 C47 C46 121.1(9) . . ?
O14 C47 C48 122.2(9) . . ?
C46 C47 C48 116.6(8) . . ?
C53 C54 H8A 109.5 . . ?
C53 C54 H8B 109.5 . . ?
H8A C54 H8B 109.5 . . ?
C53 C54 H8C 109.5 . . ?
H8A C54 H8C 109.5 . . ?
H8B C54 H8C 109.5 . . ?
N8 C4 N7 118.6(4) . . ?
N8 C4 S7 125.7(4) . . ?
N7 C4 S7 115.7(3) . . ?
N12 C6 N11 119.3(4) . . ?
N12 C6 S11 125.1(4) . . ?
N11 C6 S11 115.5(3) . . ?
O8 C14 C34 107.9(6) . . ?
O8 C14 C33 106.1(5) . . ?
C34 C14 C33 113.2(6) . . ?
O8 C14 H11 109.8 . . ?
C34 C14 H11 109.8 . . ?
C33 C14 H11 109.8 . . ?
O9 C16 C35 106.6(6) . . ?
O9 C16 C36 108.3(5) . . ?
C35 C16 C36 112.7(6) . . ?
O9 C16 H12 109.7 . . ?
C35 C16 H12 109.7 . . ?
C36 C16 H12 109.7 . . ?
O5 C11A C27A 109.9(7) . . ?
O5 C11A C28A 112.0(6) . . ?
C27A C11A C28A 112.3(6) . . ?
O5 C11A H13 107.5 . . ?
C27A C11A H13 107.5 . . ?
C28A C11A H13 107.5 . . ?
O7 C13 C32 107.3(6) . . ?
O7 C13 C31 109.7(5) . . ?
C32 C13 C31 112.6(6) . . ?
O7 C13 H14 109.1 . . ?
C32 C13 H14 109.1 . . ?
C31 C13 H14 109.1 . . ?
N10 C5 N9 119.4(4) . . ?
N10 C5 S9 125.4(3) . . ?
N9 C5 S9 115.1(4) . . ?
O10 C15 C38 108.3(5) . . ?
O10 C15 C37 106.9(4) . . ?
C38 C15 C37 114.0(5) . . ?
O10 C15 H16 109.2 . . ?
C38 C15 H16 109.2 . . ?
C37 C15 H16 109.2 . . ?
C16 C36 H17A 109.5 . . ?
C16 C36 H17B 109.5 . . ?
H17A C36 H17B 109.5 . . ?
C16 C36 H17C 109.5 . . ?
H17A C36 H17C 109.5 . . ?
H17B C36 H17C 109.5 . . ?
C15 C37 H18A 109.5 . . ?
C15 C37 H18B 109.5 . . ?
H18A C37 H18B 109.5 . . ?
C15 C37 H18C 109.5 . . ?
H18A C37 H18C 109.5 . . ?
H18B C37 H18C 109.5 . . ?
N4 C2 N3 118.2(4) . . ?
N4 C2 S3 125.8(4) . . ?
N3 C2 S3 116.0(3) . . ?
C15 C38 H20A 109.5 . . ?
C15 C38 H20B 109.5 . . ?
H20A C38 H20B 109.5 . . ?
C15 C38 H20C 109.5 . . ?
H20A C38 H20C 109.5 . . ?
H20B C38 H20C 109.5 . . ?
N6 C3 N5 118.5(4) . . ?
N6 C3 S5 124.8(4) . . ?
N5 C3 S5 116.6(4) . . ?
C10 C26 H22A 109.5 . . ?
C10 C26 H22B 109.5 . . ?
H22A C26 H22B 109.5 . . ?
C10 C26 H22C 109.5 . . ?
H22A C26 H22C 109.5 . . ?
H22B C26 H22C 109.5 . . ?
O11 C18 C40 107.7(7) . . ?
O11 C18 C39 107.8(6) . . ?
C40 C18 C39 114.1(7) . . ?
O11 C18 H23 109.1 . . ?
C40 C18 H23 109.1 . . ?
C39 C18 H23 109.1 . . ?
C14 C34 H1 109.5 . . ?
C14 C34 H2 109.5 . . ?
H1 C34 H2 109.5 . . ?
C14 C34 H24C 109.5 . . ?
H1 C34 H24C 109.5 . . ?
H2 C34 H24C 109.5 . . ?
C13 C31 H25A 109.5 . . ?
C13 C31 H25B 109.5 . . ?
H25A C31 H25B 109.5 . . ?
C13 C31 H25C 109.5 . . ?
H25A C31 H25C 109.5 . . ?
H25B C31 H25C 109.5 . . ?
C13 C32 H26A 109.5 . . ?
C13 C32 H26B 109.5 . . ?
H26A C32 H26B 109.5 . . ?
C13 C32 H26C 109.5 . . ?
H26A C32 H26C 109.5 . . ?
H26B C32 H26C 109.5 . . ?
O12 C17 C42 110.5(7) . . ?
O12 C17 C41 107.0(8) . . ?
C42 C17 C41 112.1(8) . . ?
O12 C17 H27 109.1 . . ?
C42 C17 H27 109.1 . . ?
C41 C17 H27 109.1 . . ?
C12 C29 H28A 109.5 . . ?
C12 C29 H28B 109.5 . . ?
H28A C29 H28B 109.5 . . ?
C12 C29 H28C 109.5 . . ?
H28A C29 H28C 109.5 . . ?
H28B C29 H28C 109.5 . . ?
N2 C1 N1 118.4(4) . . ?
N2 C1 S1 125.2(4) . . ?
N1 C1 S1 116.3(4) . . ?
C12 C30 H31A 109.5 . . ?
C12 C30 H31B 109.5 . . ?
H31A C30 H31B 109.5 . . ?
C12 C30 H31C 109.5 . . ?
H31A C30 H31C 109.5 . . ?
H31B C30 H31C 109.5 . . ?
O6 C12 C29 106.0(5) . . ?
O6 C12 C30 108.5(6) . . ?
C29 C12 C30 112.2(5) . . ?
O6 C12 H32 110.0 . . ?
C29 C12 H32 110.0 . . ?
C30 C12 H32 110.0 . . ?
O2 C8 C21 108.1(4) . . ?
O2 C8 C22 105.9(5) . . ?
C21 C8 C22 110.8(7) . . ?
O2 C8 H33 110.6 . . ?
C21 C8 H33 110.6 . . ?
C22 C8 H33 110.6 . . ?
C8 C21 H34A 109.5 . . ?
C8 C21 H34B 109.5 . . ?
H34A C21 H34B 109.5 . . ?
C8 C21 H34C 109.5 . . ?
H34A C21 H34C 109.5 . . ?
H34B C21 H34C 109.5 . . ?
C16 C35 H35A 109.5 . . ?
C16 C35 H35B 109.5 . . ?
H35A C35 H35B 109.5 . . ?
C16 C35 H35C 109.5 . . ?
H35A C35 H35C 109.5 . . ?
H35B C35 H35C 109.5 . . ?
C7 C20 H36A 109.5 . . ?
C7 C20 H36B 109.5 . . ?
H36A C20 H36B 109.5 . . ?
C7 C20 H36C 109.5 . . ?
H36A C20 H36C 109.5 . . ?
H36B C20 H36C 109.5 . . ?
C26 C10 O3 109.6(5) . . ?
C26 C10 C25 114.6(6) . . ?
O3 C10 C25 106.9(5) . . ?
C26 C10 H37 108.5 . . ?
O3 C10 H37 108.5 . . ?
C25 C10 H37 108.5 . . ?
C18 C39 H38A 109.5 . . ?
C18 C39 H38B 109.5 . . ?
H38A C39 H38B 109.5 . . ?
C18 C39 H38C 109.5 . . ?
H38A C39 H38C 109.5 . . ?
H38B C39 H38C 109.5 . . ?
C9 C23 H39A 109.5 . . ?
C9 C23 H39B 109.5 . . ?
H39A C23 H39B 109.5 . . ?
C9 C23 H39C 109.5 . . ?
H39A C23 H39C 109.5 . . ?
H39B C23 H39C 109.5 . . ?
C17 C42 H40A 109.5 . . ?
C17 C42 H40B 109.5 . . ?
H40A C42 H40B 109.5 . . ?
C17 C42 H40C 109.5 . . ?
H40A C42 H40C 109.5 . . ?
H40B C42 H40C 109.5 . . ?
C17 C41 H41A 109.5 . . ?
C17 C41 H41B 109.5 . . ?
H41A C41 H41B 109.5 . . ?
C17 C41 H41C 109.5 . . ?
H41A C41 H41C 109.5 . . ?
H41B C41 H41C 109.5 . . ?
C47 C48 H42A 109.5 . . ?
C47 C48 H42B 109.5 . . ?
H42A C48 H42B 109.5 . . ?
C47 C48 H42C 109.5 . . ?
H42A C48 H42C 109.5 . . ?
H42B C48 H42C 109.5 . . ?
C47 C46 H43A 109.5 . . ?
C47 C46 H43B 109.5 . . ?
H43A C46 H43B 109.5 . . ?
C47 C46 H43C 109.5 . . ?
H43A C46 H43C 109.5 . . ?
H43B C46 H43C 109.5 . . ?
O16 C53 C52 120.3(8) . . ?
O16 C53 C54 123.5(7) . . ?
C52 C53 C54 116.3(7) . . ?
O15 C50 C49 120.9(8) . . ?
O15 C50 C51 121.0(7) . . ?
C49 C50 C51 118.1(7) . . ?
C50 C49 H46A 109.5 . . ?
C50 C49 H46B 109.5 . . ?
H46A C49 H46B 109.5 . . ?
C50 C49 H46C 109.5 . . ?
H46A C49 H46C 109.5 . . ?
H46B C49 H46C 109.5 . . ?
C53 C52 H47A 109.5 . . ?
C53 C52 H47B 109.5 . . ?
H47A C52 H47B 109.5 . . ?
C53 C52 H47C 109.5 . . ?
H47A C52 H47C 109.5 . . ?
H47B C52 H47C 109.5 . . ?
O4 C9 C24 108.1(5) . . ?
O4 C9 C23 104.8(7) . . ?
C24 C9 C23 112.1(7) . . ?
O4 C9 H48 110.6 . . ?
C24 C9 H48 110.6 . . ?
C23 C9 H48 110.6 . . ?
O1 C7 C19 108.4(6) . . ?
O1 C7 C20 107.8(7) . . ?
C19 C7 C20 118.7(7) . . ?
O1 C7 H50 107.2 . . ?
C19 C7 H50 107.2 . . ?
C20 C7 H50 107.2 . . ?
C10 C25 H52A 109.5 . . ?
C10 C25 H52B 109.5 . . ?
H52A C25 H52B 109.5 . . ?
C10 C25 H52C 109.5 . . ?
H52A C25 H52C 109.5 . . ?
H52B C25 H52C 109.5 . . ?
C8 C22 H56A 109.5 . . ?
C8 C22 H56B 109.5 . . ?
H56A C22 H56B 109.5 . . ?
C8 C22 H56C 109.5 . . ?
H56A C22 H56C 109.5 . . ?
H56B C22 H56C 109.5 . . ?
C44 C45 H10A 109.5 . . ?
C44 C45 H10B 109.5 . . ?
H10A C45 H10B 109.5 . . ?
C44 C45 H10C 109.5 . . ?
H10A C45 H10C 109.5 . . ?
H10B C45 H10C 109.5 . . ?
C44 C43 H10D 109.5 . . ?
C44 C43 H10E 109.5 . . ?
H10D C43 H10E 109.5 . . ?
C44 C43 H10F 109.5 . . ?
H10D C43 H10F 109.5 . . ?
H10E C43 H10F 109.5 . . ?
O13 C44 C45 125.2(17) . . ?
O13 C44 C43 118.0(16) . . ?
C45 C44 C43 115.8(16) . . ?
O5 C11B C28B 117(2) . . ?
O5 C11B C27B 86(2) . . ?
C28B C11B C27B 118(3) . . ?
O5 C11B H13C 111.2 . . ?
C28B C11B H13C 111.2 . . ?
C27B C11B H13C 111.2 . . ?
C11B C28B H3B1 109.5 . . ?
C11B C28B H3B2 109.5 . . ?
H3B1 C28B H3B2 109.5 . . ?
C11B C28B H3B3 109.5 . . ?
H3B1 C28B H3B3 109.5 . . ?
H3B2 C28B H3B3 109.5 . . ?
C11B C27B H29D 109.5 . . ?
C11B C27B H29E 109.5 . . ?
H29D C27B H29E 109.5 . . ?
C11B C27B H29F 109.5 . . ?
H29D C27B H29F 109.5 . . ?
H29E C27B H29F 109.5 . . ?
C5 N10 P5 128.5(3) . . ?
C2 N4 P2 129.8(4) . . ?
C6 N12 P6 128.0(3) . . ?
C1 N2 P1 126.8(3) . . ?

loop_
_geom_bond_atom_site_label_1
_geom_bond_atom_site_label_2
_geom_bond_distance
_geom_bond_site_symmetry_2
_geom_bond_publ_flag
Cu2 S5 2.2023(13) . ?
Cu2 S3 2.2222(13) . ?
Cu2 S4 2.2259(14) . ?
Cu6 S12 2.2627(13) . ?
Cu6 S11 2.2939(13) . ?
Cu6 S7 2.3452(13) . ?
Cu6 S9 2.4821(14) 2_667 ?
Cu6 Cu5 2.7888(9) 2_667 ?
Cu6 Cu4 2.8167(9) 2_667 ?
Cu4 S8 2.2526(13) . ?
Cu4 S7 2.2773(13) . ?
Cu4 S9 2.3141(13) . ?
Cu4 S11 2.5303(15) 2_667 ?
Cu4 Cu6 2.8167(9) 2_667 ?
Cu4 Cu5 2.9092(9) 2_667 ?
Cu3 S1 2.1962(14) . ?
Cu3 S5 2.2200(13) . ?
Cu3 S6 2.2264(15) . ?
Cu5 S10 2.2558(13) . ?
Cu5 S9 2.2903(13) . ?
Cu5 S11 2.3284(13) . ?
Cu5 S7 2.4934(15) 2_667 ?
Cu5 Cu6 2.7888(9) 2_667 ?
Cu5 Cu4 2.9092(9) 2_667 ?
Cu1 S3 2.2163(13) . ?
Cu1 S1 2.2182(14) . ?
Cu1 S2 2.2525(15) . ?
S3 C2 1.762(5) . ?
S7 C4 1.754(5) . ?
S7 Cu5 2.4934(15) 2_667 ?
S5 C3 1.766(5) . ?
S9 C5 1.758(5) . ?
S9 Cu6 2.4821(14) 2_667 ?
S8 P4 1.9760(19) . ?
S12 P6 1.9782(19) . ?
S10 P5 1.9840(18) . ?
S11 C6 1.758(5) . ?
S11 Cu4 2.5303(15) 2_667 ?
S4 P2 1.9923(18) . ?
S1 C1 1.764(5) . ?
S6 P3 1.981(2) . ?
S2 P1 1.9969(19) . ?
P4 O7 1.559(4) . ?
P4 O8 1.582(4) . ?
P4 N8 1.618(4) . ?
P2 O3 1.569(4) . ?
P2 O4 1.570(4) . ?
P2 N4 1.610(4) . ?
P5 O9 1.574(4) . ?
P5 O10 1.577(3) . ?
P5 N10 1.614(4) . ?
P3 O6 1.573(3) . ?
P3 O5 1.586(5) . ?
P3 N6 1.608(4) . ?
P6 O12 1.578(4) . ?
P6 O11 1.583(4) . ?
P6 N12 1.616(4) . ?
P1 O1 1.555(4) . ?
P1 O2 1.575(4) . ?
P1 N2 1.603(4) . ?
O11 C18 1.468(6) . ?
O7 C13 1.456(7) . ?
O10 C15 1.472(6) . ?
O2 C8 1.462(6) . ?
O6 C12 1.467(6) . ?
O9 C16 1.453(6) . ?
O12 C17 1.439(7) . ?
O8 C14 1.478(6) . ?
O14 C47 1.207(8) . ?
O16 C53 1.194(8) . ?
O15 C50 1.226(9) . ?
O4 C9 1.457(7) . ?
O3 C10 1.479(6) . ?
O5 C11B 1.342(17) . ?
O5 C11A 1.395(8) . ?
O1 C7 1.463(7) . ?
N9 C5 1.328(6) . ?
N9 H1A 0.8800 . ?
N9 H1B 0.8800 . ?
N8 C4 1.313(6) . ?
N1 C1 1.334(6) . ?
N1 H7A 0.8800 . ?
N1 H7B 0.8800 . ?
N7 C4 1.323(6) . ?
N7 H9A 0.8800 . ?
N7 H9B 0.8800 . ?
N11 C6 1.329(6) . ?
N11 H11A 0.8800 . ?
N11 H11B 0.8800 . ?
N6 C3 1.315(6) . ?
N3 C2 1.331(6) . ?
N3 H13A 0.8800 . ?
N3 H13B 0.8800 . ?
N5 C3 1.318(6) . ?
N5 H24A 0.8800 . ?
N5 H24B 0.8800 . ?
C24 C9 1.500(10) . ?
C24 H3 0.9800 . ?
C24 H4 0.9800 . ?
C24 H1C 0.9800 . ?
C19 C7 1.464(10) . ?
C19 H2A 0.9800 . ?
C19 H2B 0.9800 . ?
C19 H2C 0.9800 . ?
C27A C11A 1.490(11) . ?
C27A H3A 0.9800 . ?
C27A H3B 0.9800 . ?
C27A H3C 0.9800 . ?
C33 C14 1.498(10) . ?
C33 H4A 0.9800 . ?
C33 H4B 0.9800 . ?
C33 H4C 0.9800 . ?
C40 C18 1.487(12) . ?
C40 H5A 0.9800 . ?
C40 H5B 0.9800 . ?
C40 H5C 0.9800 . ?
C51 C50 1.480(11) . ?
C51 H6A 0.9800 . ?
C51 H6B 0.9800 . ?
C51 H6C 0.9800 . ?
C47 C46 1.451(12) . ?
C47 C48 1.470(11) . ?
C54 C53 1.494(10) . ?
C54 H8A 0.9800 . ?
C54 H8B 0.9800 . ?
C54 H8C 0.9800 . ?
C6 N12 1.316(6) . ?
C14 C34 1.494(10) . ?
C14 H11 1.0000 . ?
C16 C35 1.489(11) . ?
C16 C36 1.492(9) . ?
C16 H12 1.0000 . ?
C11A C28A 1.511(11) . ?
C11A H13 1.0000 . ?
C13 C32 1.492(10) . ?
C13 C31 1.506(9) . ?
C13 H14 1.0000 . ?
C5 N10 1.316(6) . ?
C15 C38 1.486(8) . ?
C15 C37 1.496(8) . ?
C15 H16 1.0000 . ?
C36 H17A 0.9800 . ?
C36 H17B 0.9800 . ?
C36 H17C 0.9800 . ?
C37 H18A 0.9800 . ?
C37 H18B 0.9800 . ?
C37 H18C 0.9800 . ?
C2 N4 1.316(6) . ?
C38 H20A 0.9800 . ?
C38 H20B 0.9800 . ?
C38 H20C 0.9800 . ?
C26 C10 1.461(9) . ?
C26 H22A 0.9800 . ?
C26 H22B 0.9800 . ?
C26 H22C 0.9800 . ?
C18 C39 1.490(12) . ?
C18 H23 1.0000 . ?
C34 H1 0.9800 . ?
C34 H2 0.9800 . ?
C34 H24C 0.9800 . ?
C31 H25A 0.9800 . ?
C31 H25B 0.9800 . ?
C31 H25C 0.9800 . ?
C32 H26A 0.9800 . ?
C32 H26B 0.9800 . ?
C32 H26C 0.9800 . ?
C17 C42 1.447(12) . ?
C17 C41 1.487(13) . ?
C17 H27 1.0000 . ?
C29 C12 1.492(9) . ?
C29 H28A 0.9800 . ?
C29 H28B 0.9800 . ?
C29 H28C 0.9800 . ?
C28A H29A 0.9800 . ?
C28A H29B 0.9800 . ?
C28A H29C 0.9800 . ?
C1 N2 1.315(6) . ?
C30 C12 1.494(10) . ?
C30 H31A 0.9800 . ?
C30 H31B 0.9800 . ?
C30 H31C 0.9800 . ?
C12 H32 1.0000 . ?
C8 C21 1.468(8) . ?
C8 C22 1.491(9) . ?
C8 H33 1.0000 . ?
C21 H34A 0.9800 . ?
C21 H34B 0.9800 . ?
C21 H34C 0.9800 . ?
C35 H35A 0.9800 . ?
C35 H35B 0.9800 . ?
C35 H35C 0.9800 . ?
C20 C7 1.476(11) . ?
C20 H36A 0.9800 . ?
C20 H36B 0.9800 . ?
C20 H36C 0.9800 . ?
C10 C25 1.497(9) . ?
C10 H37 1.0000 . ?
C39 H38A 0.9800 . ?
C39 H38B 0.9800 . ?
C39 H38C 0.9800 . ?
C23 C9 1.522(11) . ?
C23 H39A 0.9800 . ?
C23 H39B 0.9800 . ?
C23 H39C 0.9800 . ?
C42 H40A 0.9800 . ?
C42 H40B 0.9800 . ?
C42 H40C 0.9800 . ?
C41 H41A 0.9800 . ?
C41 H41B 0.9800 . ?
C41 H41C 0.9800 . ?
C48 H42A 0.9800 . ?
C48 H42B 0.9800 . ?
C48 H42C 0.9800 . ?
C46 H43A 0.9800 . ?
C46 H43B 0.9800 . ?
C46 H43C 0.9800 . ?
C53 C52 1.467(10) . ?
C50 C49 1.475(10) . ?
C49 H46A 0.9800 . ?
C49 H46B 0.9800 . ?
C49 H46C 0.9800 . ?
C52 H47A 0.9800 . ?
C52 H47B 0.9800 . ?
C52 H47C 0.9800 . ?
C9 H48 1.0000 . ?
C7 H50 1.0000 . ?
C25 H52A 0.9800 . ?
C25 H52B 0.9800 . ?
C25 H52C 0.9800 . ?
C22 H56A 0.9800 . ?
C22 H56B 0.9800 . ?
C22 H56C 0.9800 . ?
O13 C44 1.168(15) . ?
C45 C44 1.443(15) . ?
C45 H10A 0.9800 . ?
C45 H10B 0.9800 . ?
C45 H10C 0.9800 . ?
C43 C44 1.494(15) . ?
C43 H10D 0.9800 . ?
C43 H10E 0.9800 . ?
C43 H10F 0.9800 . ?
C11B C28B 1.37(4) . ?
C11B C27B 1.50(5) . ?
C11B H13C 1.0000 . ?
C28B H3B1 0.9800 . ?
C28B H3B2 0.9800 . ?
C28B H3B3 0.9800 . ?
C27B H29D 0.9800 . ?
C27B H29E 0.9800 . ?
C27B H29F 0.9800 . ?

loop_
_geom_torsion_atom_site_label_1
_geom_torsion_atom_site_label_2
_geom_torsion_atom_site_label_3
_geom_torsion_atom_site_label_4
_geom_torsion
_geom_torsion_site_symmetry_1
_geom_torsion_site_symmetry_2
_geom_torsion_site_symmetry_3
_geom_torsion_site_symmetry_4
_geom_torsion_publ_flag
S1 Cu1 S3 C2 -164.88(18) . . . . ?
S2 Cu1 S3 C2 14.2(2) . . . . ?
S1 Cu1 S3 Cu2 -48.78(8) . . . . ?
S2 Cu1 S3 Cu2 130.29(7) . . . . ?
S5 Cu2 S3 C2 167.82(17) . . . . ?
S4 Cu2 S3 C2 -10.71(18) . . . . ?
S5 Cu2 S3 Cu1 50.59(8) . . . . ?
S4 Cu2 S3 Cu1 -127.94(6) . . . . ?
S8 Cu4 S7 C4 -14.0(2) . . . . ?
S9 Cu4 S7 C4 -148.75(19) . . . . ?
S11 Cu4 S7 C4 103.37(19) 2_667 . . . ?
Cu6 Cu4 S7 C4 155.82(19) 2_667 . . . ?
Cu5 Cu4 S7 C4 90.11(19) 2_667 . . . ?
S8 Cu4 S7 Cu6 -160.56(6) . . . . ?
S9 Cu4 S7 Cu6 64.68(7) . . . . ?
S11 Cu4 S7 Cu6 -43.20(7) 2_667 . . . ?
Cu6 Cu4 S7 Cu6 9.26(8) 2_667 . . . ?
Cu5 Cu4 S7 Cu6 -56.45(5) 2_667 . . . ?
S8 Cu4 S7 Cu5 -104.10(5) . . . 2_667 ?
S9 Cu4 S7 Cu5 121.14(4) . . . 2_667 ?
S11 Cu4 S7 Cu5 13.26(4) 2_667 . . 2_667 ?
Cu6 Cu4 S7 Cu5 65.72(4) 2_667 . . 2_667 ?
S12 Cu6 S7 C4 31.6(2) . . . . ?
S11 Cu6 S7 C4 152.0(2) . . . . ?
S9 Cu6 S7 C4 -97.7(2) 2_667 . . . ?
Cu5 Cu6 S7 C4 -84.0(2) 2_667 . . . ?
Cu4 Cu6 S7 C4 -152.2(2) 2_667 . . . ?
S12 Cu6 S7 Cu4 174.35(6) . . . . ?
S11 Cu6 S7 Cu4 -65.20(7) . . . . ?
S9 Cu6 S7 Cu4 45.06(7) 2_667 . . . ?
Cu5 Cu6 S7 Cu4 58.76(6) 2_667 . . . ?
Cu4 Cu6 S7 Cu4 -9.44(9) 2_667 . . . ?
S12 Cu6 S7 Cu5 115.59(6) . . . 2_667 ?
S11 Cu6 S7 Cu5 -123.96(4) . . . 2_667 ?
S9 Cu6 S7 Cu5 -13.70(4) 2_667 . . 2_667 ?
Cu4 Cu6 S7 Cu5 -68.20(4) 2_667 . . 2_667 ?
S3 Cu2 S5 C3 -168.00(18) . . . . ?
S4 Cu2 S5 C3 10.3(2) . . . . ?
S3 Cu2 S5 Cu3 -52.63(8) . . . . ?
S4 Cu2 S5 Cu3 125.64(7) . . . . ?
S1 Cu3 S5 C3 173.67(18) . . . . ?
S6 Cu3 S5 C3 -7.71(19) . . . . ?
S1 Cu3 S5 Cu2 54.02(8) . . . . ?
S6 Cu3 S5 Cu2 -127.36(7) . . . . ?
S10 Cu5 S9 C5 -17.4(2) . . . . ?
S11 Cu5 S9 C5 -151.19(19) . . . . ?
S7 Cu5 S9 C5 102.28(19) 2_667 . . . ?
Cu6 Cu5 S9 C5 88.23(19) 2_667 . . . ?
Cu4 Cu5 S9 C5 154.95(18) 2_667 . . . ?
S10 Cu5 S9 Cu4 -160.89(6) . . . . ?
S11 Cu5 S9 Cu4 65.36(7) . . . . ?
S7 Cu5 S9 Cu4 -41.18(7) 2_667 . . . ?
Cu6 Cu5 S9 Cu4 -55.23(5) 2_667 . . . ?
Cu4 Cu5 S9 Cu4 11.50(8) 2_667 . . . ?
S10 Cu5 S9 Cu6 -105.66(5) . . . 2_667 ?
S11 Cu5 S9 Cu6 120.59(4) . . . 2_667 ?
S7 Cu5 S9 Cu6 14.05(4) 2_667 . . 2_667 ?
Cu4 Cu5 S9 Cu6 66.72(4) 2_667 . . 2_667 ?
S8 Cu4 S9 C5 29.2(2) . . . . ?
S7 Cu4 S9 C5 153.7(2) . . . . ?
S11 Cu4 S9 C5 -99.4(2) 2_667 . . . ?
Cu6 Cu4 S9 C5 -85.7(2) 2_667 . . . ?
Cu5 Cu4 S9 C5 -152.1(2) 2_667 . . . ?
S8 Cu4 S9 Cu5 169.85(6) . . . . ?
S7 Cu4 S9 Cu5 -65.61(7) . . . . ?
S11 Cu4 S9 Cu5 41.24(7) 2_667 . . . ?
Cu6 Cu4 S9 Cu5 55.02(5) 2_667 . . . ?
Cu5 Cu4 S9 Cu5 -11.38(8) 2_667 . . . ?
S8 Cu4 S9 Cu6 114.83(6) . . . 2_667 ?
S7 Cu4 S9 Cu6 -120.63(4) . . . 2_667 ?
S11 Cu4 S9 Cu6 -13.77(4) 2_667 . . 2_667 ?
Cu5 Cu4 S9 Cu6 -66.39(4) 2_667 . . 2_667 ?
S7 Cu4 S8 P4 -15.05(8) . . . . ?
S9 Cu4 S8 P4 102.57(8) . . . . ?
S11 Cu4 S8 P4 -129.96(6) 2_667 . . . ?
Cu6 Cu4 S8 P4 176.21(5) 2_667 . . . ?
Cu5 Cu4 S8 P4 -76.27(7) 2_667 . . . ?
S11 Cu6 S12 P6 -12.48(8) . . . . ?
S7 Cu6 S12 P6 100.73(8) . . . . ?
S9 Cu6 S12 P6 -130.72(6) 2_667 . . . ?
Cu5 Cu6 S12 P6 174.53(5) 2_667 . . . ?
Cu4 Cu6 S12 P6 -75.74(7) 2_667 . . . ?
S9 Cu5 S10 P5 -11.79(8) . . . . ?
S11 Cu5 S10 P5 102.64(8) . . . . ?
S7 Cu5 S10 P5 -130.78(7) 2_667 . . . ?
Cu6 Cu5 S10 P5 -74.35(7) 2_667 . . . ?
Cu4 Cu5 S10 P5 176.63(5) 2_667 . . . ?
S12 Cu6 S11 C6 -17.30(19) . . . . ?
S7 Cu6 S11 C6 -149.21(18) . . . . ?
S9 Cu6 S11 C6 101.44(18) 2_667 . . . ?
Cu5 Cu6 S11 C6 156.23(17) 2_667 . . . ?
Cu4 Cu6 S11 C6 87.33(18) 2_667 . . . ?
S12 Cu6 S11 Cu5 -161.98(6) . . . . ?
S7 Cu6 S11 Cu5 66.11(7) . . . . ?
S9 Cu6 S11 Cu5 -43.24(7) 2_667 . . . ?
Cu5 Cu6 S11 Cu5 11.55(8) 2_667 . . . ?
Cu4 Cu6 S11 Cu5 -57.35(5) 2_667 . . . ?
S12 Cu6 S11 Cu4 -104.63(5) . . . 2_667 ?
S7 Cu6 S11 Cu4 123.46(4) . . . 2_667 ?
S9 Cu6 S11 Cu4 14.11(4) 2_667 . . 2_667 ?
Cu5 Cu6 S11 Cu4 68.90(4) 2_667 . . 2_667 ?
S10 Cu5 S11 C6 30.2(2) . . . . ?
S9 Cu5 S11 C6 151.45(19) . . . . ?
S7 Cu5 S11 C6 -98.45(19) 2_667 . . . ?
Cu6 Cu5 S11 C6 -152.95(19) 2_667 . . . ?
Cu4 Cu5 S11 C6 -85.41(19) 2_667 . . . ?
S10 Cu5 S11 Cu6 171.89(6) . . . . ?
S9 Cu5 S11 Cu6 -66.85(7) . . . . ?
S7 Cu5 S11 Cu6 43.25(7) 2_667 . . . ?
Cu6 Cu5 S11 Cu6 -11.24(8) 2_667 . . . ?
Cu4 Cu5 S11 Cu6 56.29(5) 2_667 . . . ?
S10 Cu5 S11 Cu4 115.60(6) . . . 2_667 ?
S9 Cu5 S11 Cu4 -123.14(4) . . . 2_667 ?
S7 Cu5 S11 Cu4 -13.04(4) 2_667 . . 2_667 ?
Cu6 Cu5 S11 Cu4 -67.54(4) 2_667 . . 2_667 ?
S5 Cu2 S4 P2 158.46(7) . . . . ?
S3 Cu2 S4 P2 -23.30(8) . . . . ?
S5 Cu3 S1 C1 -165.69(18) . . . . ?
S6 Cu3 S1 C1 15.9(2) . . . . ?
S5 Cu3 S1 Cu1 -49.96(8) . . . . ?
S6 Cu3 S1 Cu1 131.60(7) . . . . ?
S3 Cu1 S1 C1 165.10(17) . . . . ?
S2 Cu1 S1 C1 -14.10(19) . . . . ?
S3 Cu1 S1 Cu3 47.27(8) . . . . ?
S2 Cu1 S1 Cu3 -131.92(7) . . . . ?
S1 Cu3 S6 P3 149.32(7) . . . . ?
S5 Cu3 S6 P3 -29.14(9) . . . . ?
S3 Cu1 S2 P1 157.06(7) . . . . ?
S1 Cu1 S2 P1 -23.84(9) . . . . ?
Cu4 S8 P4 O7 -81.39(17) . . . . ?
Cu4 S8 P4 O8 163.64(17) . . . . ?
Cu4 S8 P4 N8 49.7(2) . . . . ?
Cu2 S4 P2 O3 -67.93(16) . . . . ?
Cu2 S4 P2 O4 176.85(16) . . . . ?
Cu2 S4 P2 N4 56.40(19) . . . . ?
Cu5 S10 P5 O9 -83.04(17) . . . . ?
Cu5 S10 P5 O10 163.30(15) . . . . ?
Cu5 S10 P5 N10 48.8(2) . . . . ?
Cu3 S6 P3 O6 173.64(15) . . . . ?
Cu3 S6 P3 O5 -74.04(18) . . . . ?
Cu3 S6 P3 N6 58.9(2) . . . . ?
Cu6 S12 P6 O12 -80.20(18) . . . . ?
Cu6 S12 P6 O11 165.95(16) . . . . ?
Cu6 S12 P6 N12 50.61(19) . . . . ?
Cu1 S2 P1 O1 -61.32(17) . . . . ?
Cu1 S2 P1 O2 -176.40(16) . . . . ?
Cu1 S2 P1 N2 62.82(19) . . . . ?
O12 P6 O11 C18 -64.5(5) . . . . ?
N12 P6 O11 C18 -175.3(5) . . . . ?
S12 P6 O11 C18 55.9(5) . . . . ?
O8 P4 O7 C13 137.4(5) . . . . ?
N8 P4 O7 C13 -119.0(5) . . . . ?
S8 P4 O7 C13 18.5(5) . . . . ?
O9 P5 O10 C15 -63.9(4) . . . . ?
N10 P5 O10 C15 -175.9(4) . . . . ?
S10 P5 O10 C15 56.0(4) . . . . ?
O1 P1 O2 C8 -143.6(4) . . . . ?
N2 P1 O2 C8 105.8(4) . . . . ?
S2 P1 O2 C8 -21.9(4) . . . . ?
O5 P3 O6 C12 -74.0(5) . . . . ?
N6 P3 O6 C12 170.2(4) . . . . ?
S6 P3 O6 C12 44.8(5) . . . . ?
O10 P5 O9 C16 146.9(4) . . . . ?
N10 P5 O9 C16 -108.7(5) . . . . ?
S10 P5 O9 C16 29.1(5) . . . . ?
O11 P6 O12 C17 142.9(5) . . . . ?
N12 P6 O12 C17 -113.0(6) . . . . ?
S12 P6 O12 C17 24.4(6) . . . . ?
O7 P4 O8 C14 -61.6(5) . . . . ?
N8 P4 O8 C14 -172.9(5) . . . . ?
S8 P4 O8 C14 59.0(5) . . . . ?
O3 P2 O4 C9 -138.5(4) . . . . ?
N4 P2 O4 C9 111.7(5) . . . . ?
S4 P2 O4 C9 -17.2(5) . . . . ?
O4 P2 O3 C10 61.0(4) . . . . ?
N4 P2 O3 C10 170.2(4) . . . . ?
S4 P2 O3 C10 -58.2(4) . . . . ?
O6 P3 O5 C11B -116.8(15) . . . . ?
N6 P3 O5 C11B -10.6(15) . . . . ?
S6 P3 O5 C11B 125.0(15) . . . . ?
O6 P3 O5 C11A -178.2(6) . . . . ?
N6 P3 O5 C11A -72.0(6) . . . . ?
S6 P3 O5 C11A 63.6(6) . . . . ?
O2 P1 O1 C7 73.3(5) . . . . ?
N2 P1 O1 C7 -176.5(4) . . . . ?
S2 P1 O1 C7 -46.3(5) . . . . ?
O7 P4 N8 C4 73.1(5) . . . . ?
O8 P4 N8 C4 -179.5(5) . . . . ?
S8 P4 N8 C4 -59.8(6) . . . . ?
O6 P3 N6 C3 -170.6(5) . . . . ?
O5 P3 N6 C3 82.4(6) . . . . ?
S6 P3 N6 C3 -50.1(6) . . . . ?
P4 N8 C4 N7 -166.4(4) . . . . ?
P4 N8 C4 S7 11.3(8) . . . . ?
Cu4 S7 C4 N8 22.3(5) . . . . ?
Cu6 S7 C4 N8 168.3(4) . . . . ?
Cu5 S7 C4 N8 98.2(5) 2_667 . . . ?
Cu4 S7 C4 N7 -159.8(4) . . . . ?
Cu6 S7 C4 N7 -13.9(5) . . . . ?
Cu5 S7 C4 N7 -84.0(4) 2_667 . . . ?
Cu6 S11 C6 N12 22.6(5) . . . . ?
Cu5 S11 C6 N12 167.5(4) . . . . ?
Cu4 S11 C6 N12 94.2(4) 2_667 . . . ?
Cu6 S11 C6 N11 -158.5(3) . . . . ?
Cu5 S11 C6 N11 -13.7(4) . . . . ?
Cu4 S11 C6 N11 -87.0(4) 2_667 . . . ?
P4 O8 C14 C34 -118.0(5) . . . . ?
P4 O8 C14 C33 120.3(6) . . . . ?
P5 O9 C16 C35 134.5(5) . . . . ?
P5 O9 C16 C36 -104.0(6) . . . . ?
C11B O5 C11A C27A 122.2(17) . . . . ?
P3 O5 C11A C27A -133.5(6) . . . . ?
C11B O5 C11A C28A -3.4(16) . . . . ?
P3 O5 C11A C28A 100.9(7) . . . . ?
P4 O7 C13 C32 144.5(5) . . . . ?
P4 O7 C13 C31 -92.8(6) . . . . ?
Cu5 S9 C5 N10 22.6(5) . . . . ?
Cu4 S9 C5 N10 166.5(4) . . . . ?
Cu6 S9 C5 N10 94.5(5) 2_667 . . . ?
Cu5 S9 C5 N9 -158.9(3) . . . . ?
Cu4 S9 C5 N9 -14.9(5) . . . . ?
Cu6 S9 C5 N9 -86.9(4) 2_667 . . . ?
P5 O10 C15 C38 -118.0(4) . . . . ?
P5 O10 C15 C37 118.7(4) . . . . ?
Cu1 S3 C2 N4 149.5(4) . . . . ?
Cu2 S3 C2 N4 30.6(5) . . . . ?
Cu1 S3 C2 N3 -33.1(4) . . . . ?
Cu2 S3 C2 N3 -151.9(3) . . . . ?
P3 N6 C3 N5 169.7(4) . . . . ?
P3 N6 C3 S5 -13.3(8) . . . . ?
Cu2 S5 C3 N6 154.8(4) . . . . ?
Cu3 S5 C3 N6 36.5(5) . . . . ?
Cu2 S5 C3 N5 -28.2(5) . . . . ?
Cu3 S5 C3 N5 -146.5(4) . . . . ?
P6 O11 C18 C40 -119.4(5) . . . . ?
P6 O11 C18 C39 117.1(6) . . . . ?
P6 O12 C17 C42 -103.7(8) . . . . ?
P6 O12 C17 C41 134.0(6) . . . . ?
Cu3 S1 C1 N2 152.1(4) . . . . ?
Cu1 S1 C1 N2 35.2(5) . . . . ?
Cu3 S1 C1 N1 -30.0(4) . . . . ?
Cu1 S1 C1 N1 -146.9(4) . . . . ?
P3 O6 C12 C29 -129.9(5) . . . . ?
P3 O6 C12 C30 109.3(5) . . . . ?
P1 O2 C8 C21 -108.1(6) . . . . ?
P1 O2 C8 C22 133.2(6) . . . . ?
P2 O3 C10 C26 118.8(5) . . . . ?
P2 O3 C10 C25 -116.5(6) . . . . ?
P2 O4 C9 C24 -105.2(6) . . . . ?
P2 O4 C9 C23 135.0(6) . . . . ?
P1 O1 C7 C19 -112.5(7) . . . . ?
P1 O1 C7 C20 117.8(7) . . . . ?
C11A O5 C11B C28B -4.3(15) . . . . ?
P3 O5 C11B C28B -121(2) . . . . ?
C11A O5 C11B C27B -124(3) . . . . ?
P3 O5 C11B C27B 118.9(19) . . . . ?
N9 C5 N10 P5 -163.8(4) . . . . ?
S9 C5 N10 P5 14.7(7) . . . . ?
O9 P5 N10 C5 71.1(5) . . . . ?
O10 P5 N10 C5 178.0(5) . . . . ?
S10 P5 N10 C5 -62.2(5) . . . . ?
N3 C2 N4 P2 -178.9(4) . . . . ?
S3 C2 N4 P2 -1.5(7) . . . . ?
O3 P2 N4 C2 71.6(5) . . . . ?
O4 P2 N4 C2 -179.9(5) . . . . ?
S4 P2 N4 C2 -56.6(5) . . . . ?
N11 C6 N12 P6 -163.9(4) . . . . ?
S11 C6 N12 P6 14.8(7) . . . . ?
O12 P6 N12 C6 68.8(5) . . . . ?
O11 P6 N12 C6 175.2(5) . . . . ?
S12 P6 N12 C6 -64.1(5) . . . . ?
N1 C1 N2 P1 -179.2(4) . . . . ?
S1 C1 N2 P1 -1.4(7) . . . . ?
O1 P1 N2 C1 64.3(5) . . . . ?
O2 P1 N2 C1 172.8(4) . . . . ?
S2 P1 N2 C1 -63.6(5) . . . . ?
